data_7056713
loop_
_publ_author_name
'Marchetti, Fabio'
'Biancalana, Lorenzo'
'Pratesi, Alessandro'
'Chiellini, Federica'
'Zacchini, Stefano'
'Funaioli, Tiziana'
'Gabbiani, Chiara'

_publ_section_title
;
 Ruthenium Arene Complexes with Triphenylphosphane Ligands: Cytotoxic
 Activity Towards Pancreatic Cancer Cells, Interaction with Model
 Proteins, and Critical Effect of Ethacrynic Acid Substitution
;
_journal_name_full 'New J. Chem.'
_journal_paper_doi 10.1039/C7NJ02300F
_journal_year 2017
_chemical_formula_sum 'C29 H31 Cl2 O3 P Ru'
_chemical_formula_weight 630.48
_space_group_crystal_system monoclinic
_space_group_IT_number 14
_space_group_name_Hall '-P 2yn'
_space_group_name_H-M_alt 'P 1 21/n 1'
_symmetry_space_group_name_Hall '-P 2yn'
_symmetry_space_group_name_H-M 'P 1 21/n 1'
_atom_sites_solution_hydrogens mixed
_audit_creation_method SHELXL-2014/7
_audit_update_record
;
2017-02-23 deposited with the CCDC.
2017-10-24 downloaded from the CCDC.
;
_cell_angle_alpha 90
_cell_angle_beta 100.538(2)
_cell_angle_gamma 90
_cell_formula_units_Z 4
_cell_length_a 9.7510(3)
_cell_length_b 16.2442(5)
_cell_length_c 17.3619(5)
_cell_measurement_reflns_used 9901
_cell_measurement_temperature 100(2)
_cell_measurement_theta_max 26.493
_cell_measurement_theta_min 2.238
_cell_volume 2703.69(14)
_computing_cell_refinement 'APEX3 (Bruker AXS, 2015)'
_computing_data_collection 'APEX3 (Bruker AXS, 2015)'
_computing_data_reduction 'SAINT (Bruker AXS, 2015)'
_computing_molecular_graphics 'ORTEPIII (Johnson, 1996)'
_computing_publication_material 'XCIF 2014/2 (Bruker AXS, 2014)'
_computing_structure_refinement 'SHELXL-2014/7 (Sheldrick, 2014)'
_computing_structure_solution 'SHELXT (Sheldrick, 2015)'
_diffrn_ambient_temperature 100(2)
_diffrn_measured_fraction_theta_full 0.999
_diffrn_measured_fraction_theta_max 0.999
_diffrn_measurement_device_type 'CMOS area detector'
_diffrn_measurement_method 'phi and omega scans'
_diffrn_radiation_type MoK\a
_diffrn_radiation_wavelength 0.71073
_diffrn_reflns_av_R_equivalents 0.0580
_diffrn_reflns_av_unetI/netI 0.0334
_diffrn_reflns_Laue_measured_fraction_full 0.999
_diffrn_reflns_Laue_measured_fraction_max 0.999
_diffrn_reflns_limit_h_max 12
_diffrn_reflns_limit_h_min -12
_diffrn_reflns_limit_k_max 20
_diffrn_reflns_limit_k_min -20
_diffrn_reflns_limit_l_max 21
_diffrn_reflns_limit_l_min -21
_diffrn_reflns_number 43361
_diffrn_reflns_point_group_measured_fraction_full 0.999
_diffrn_reflns_point_group_measured_fraction_max 0.999
_diffrn_reflns_theta_full 25.242
_diffrn_reflns_theta_max 26.538
_diffrn_reflns_theta_min 1.731
_diffrn_source 'fine-focus sealed tube'
_exptl_absorpt_coefficient_mu 0.866
_exptl_absorpt_correction_T_max 0.7454
_exptl_absorpt_correction_T_min 0.6112
_exptl_absorpt_correction_type empirical
_exptl_absorpt_process_details
; 
 Data were corrected for Lorentz polarization and absorption
 effects (empirical absorption correction SADABS).
 R(int) =  0.0928 (selected reflections only, before parameter refinement)
 R(int) =  0.0621 (selected reflections only, after parameter refinement)
;
_exptl_crystal_colour orange
_exptl_crystal_density_diffrn 1.549
_exptl_crystal_description prism
_exptl_crystal_F_000 1288
_exptl_crystal_size_max 0.150
_exptl_crystal_size_mid 0.130
_exptl_crystal_size_min 0.110
_refine_diff_density_max 0.717
_refine_diff_density_min -0.579
_refine_diff_density_rms 0.091
_refine_ls_extinction_method none
_refine_ls_goodness_of_fit_ref 1.074
_refine_ls_hydrogen_treatment mixed
_refine_ls_matrix_type full
_refine_ls_number_parameters 334
_refine_ls_number_reflns 5620
_refine_ls_number_restraints 3
_refine_ls_restrained_S_all 1.074
_refine_ls_R_factor_all 0.0448
_refine_ls_R_factor_gt 0.0330
_refine_ls_shift/su_max 0.001
_refine_ls_shift/su_mean 0.000
_refine_ls_structure_factor_coef Fsqd
_refine_ls_weighting_details 'w=1/[\s^2^(Fo^2^)+(0.0369P)^2^+4.4992P] where P=(Fo^2^+2Fc^2^)/3'
_refine_ls_weighting_scheme calc
_refine_ls_wR_factor_gt 0.0785
_refine_ls_wR_factor_ref 0.0875
_reflns_Friedel_coverage 0.000
_reflns_number_gt 4683
_reflns_number_total 5620
_reflns_threshold_expression 'I > 2\s(I)'
_cod_data_source_file c7nj02300f2.cif
_cod_data_source_block 1
_cod_database_code 7056713
_shelx_shelxl_version_number 2014/7
_shelx_space_group_comment
;
The symmetry employed for this shelxl refinement is uniquely defined
by the following loop, which should always be used as a source of
symmetry information in preference to the above space-group names.
They are only intended as comments.
;
_shelx_estimated_absorpt_t_min 0.881
_shelx_estimated_absorpt_t_max 0.911

loop_
_space_group_symop_operation_xyz
'x, y, z'
'-x+1/2, y+1/2, -z+1/2'
'-x, -y, -z'
'x-1/2, -y-1/2, z-1/2'

loop_
_atom_site_label
_atom_site_type_symbol
_atom_site_fract_x
_atom_site_fract_y
_atom_site_fract_z
_atom_site_U_iso_or_equiv
_atom_site_adp_type
_atom_site_occupancy
_atom_site_site_symmetry_order
_atom_site_calc_flag
_atom_site_refinement_flags_posn
_atom_site_refinement_flags_adp
Ru1 Ru 0.67141(2) 0.29844(2) 0.16483(2) 0.01364(8) Uani 1 1 d . .
C1 C 0.8177(3) 0.19829(19) 0.14570(18) 0.0201(6) Uani 1 1 d . .
C2 C 0.8816(3) 0.2757(2) 0.13541(18) 0.0210(6) Uani 1 1 d . .
H2 H 0.9658 0.2923 0.1743 0.025 Uiso 1 1 calc R U
C3 C 0.8136(3) 0.33557(19) 0.08412(18) 0.0203(6) Uani 1 1 d . .
H3 H 0.8516 0.3929 0.0871 0.024 Uiso 1 1 calc R U
C4 C 0.6779(3) 0.32001(19) 0.03843(18) 0.0188(6) Uani 1 1 d . .
C5 C 0.6156(3) 0.24313(18) 0.04676(17) 0.0176(6) Uani 1 1 d . .
H5 H 0.5149 0.2351 0.0235 0.021 Uiso 1 1 calc R U
C6 C 0.6841(3) 0.18355(19) 0.10088(18) 0.0189(6) Uani 1 1 d . .
H6 H 0.6301 0.1347 0.1137 0.023 Uiso 1 1 calc R U
C7 C 0.8938(4) 0.1352(2) 0.2017(2) 0.0259(7) Uani 1 1 d . .
H7A H 0.9844 0.1574 0.2268 0.039 Uiso 1 1 calc R U
H7B H 0.8383 0.1221 0.2417 0.039 Uiso 1 1 calc R U
H7C H 0.9082 0.0851 0.1727 0.039 Uiso 1 1 calc R U
C8 C 0.6101(3) 0.38655(19) -0.01747(18) 0.0204(6) Uani 1 1 d . .
H8 H 0.6144 0.4393 0.0126 0.025 Uiso 1 1 calc R U
C9 C 0.6959(4) 0.3979(2) -0.0828(2) 0.0324(8) Uani 1 1 d . .
H9A H 0.7936 0.4086 -0.0593 0.049 Uiso 1 1 calc R U
H9B H 0.6901 0.3478 -0.1146 0.049 Uiso 1 1 calc R U
H9C H 0.6588 0.4446 -0.1159 0.049 Uiso 1 1 calc R U
C10 C 0.4579(4) 0.3698(2) -0.0520(2) 0.0319(8) Uani 1 1 d . .
H10A H 0.4210 0.4149 -0.0873 0.048 Uiso 1 1 calc R U
H10B H 0.4505 0.3180 -0.0814 0.048 Uiso 1 1 calc R U
H10C H 0.4042 0.3658 -0.0097 0.048 Uiso 1 1 calc R U
P1 P 0.45922(7) 0.26120(5) 0.20286(4) 0.01310(15) Uani 1 1 d . .
C101 C 0.3901(3) 0.31753(17) 0.27966(16) 0.0141(6) Uani 1 1 d . .
C102 C 0.4694(3) 0.37460(18) 0.32911(17) 0.0172(6) Uani 1 1 d . .
H102 H 0.5614 0.3875 0.3223 0.021 Uiso 1 1 calc R U
C103 C 0.4136(3) 0.41272(18) 0.38847(17) 0.0177(6) Uani 1 1 d . .
H103 H 0.4683 0.4509 0.4225 0.021 Uiso 1 1 calc R U
C104 C 0.2787(3) 0.39501(18) 0.39789(16) 0.0160(6) Uani 1 1 d . .
C105 C 0.1976(3) 0.33953(18) 0.34828(17) 0.0184(6) Uani 1 1 d . .
H105 H 0.1044 0.3285 0.3541 0.022 Uiso 1 1 calc R U
C106 C 0.2538(3) 0.30027(18) 0.29020(17) 0.0175(6) Uani 1 1 d . .
H106 H 0.1993 0.2612 0.2572 0.021 Uiso 1 1 calc R U
C107 C 0.2150(3) 0.43675(18) 0.45930(17) 0.0187(6) Uani 1 1 d . .
C108 C 0.3153(3) 0.27014(19) 0.11950(16) 0.0161(6) Uani 1 1 d . .
C109 C 0.2468(3) 0.3451(2) 0.10434(18) 0.0200(6) Uani 1 1 d . .
H109 H 0.2690 0.3897 0.1398 0.024 Uiso 1 1 calc R U
C110 C 0.1455(3) 0.3547(2) 0.03705(19) 0.0272(7) Uani 1 1 d . .
H110 H 0.0978 0.4058 0.0272 0.033 Uiso 1 1 calc R U
C111 C 0.1137(4) 0.2905(2) -0.0156(2) 0.0320(8) Uani 1 1 d . .
H111 H 0.0444 0.2973 -0.0613 0.038 Uiso 1 1 calc R U
C112 C 0.1833(4) 0.2165(2) -0.0011(2) 0.0308(8) Uani 1 1 d . .
H112 H 0.1620 0.1725 -0.0373 0.037 Uiso 1 1 calc R U
C113 C 0.2838(3) 0.2056(2) 0.06560(18) 0.0225(7) Uani 1 1 d . .
H113 H 0.3313 0.1545 0.0748 0.027 Uiso 1 1 calc R U
C114 C 0.4531(3) 0.15493(17) 0.23753(17) 0.0158(6) Uani 1 1 d . .
C115 C 0.3294(3) 0.10853(19) 0.22748(17) 0.0186(6) Uani 1 1 d . .
H115 H 0.2446 0.1316 0.2004 0.022 Uiso 1 1 calc R U
C116 C 0.3312(3) 0.02934(19) 0.25698(18) 0.0215(6) Uani 1 1 d . .
H116 H 0.2473 -0.0017 0.2506 0.026 Uiso 1 1 calc R U
C117 C 0.4550(3) -0.0050(2) 0.29583(19) 0.0234(7) Uani 1 1 d . .
H117 H 0.4561 -0.0599 0.3147 0.028 Uiso 1 1 calc R U
C118 C 0.5769(3) 0.0407(2) 0.3072(2) 0.0255(7) Uani 1 1 d . .
H118 H 0.6612 0.0174 0.3346 0.031 Uiso 1 1 calc R U
C119 C 0.5757(3) 0.12078(19) 0.27850(18) 0.0199(6) Uani 1 1 d . .
H119 H 0.6592 0.1523 0.2870 0.024 Uiso 1 1 calc R U
Cl1 Cl 0.58665(8) 0.43657(4) 0.17386(4) 0.02048(16) Uani 1 1 d . .
Cl2 Cl 0.78542(7) 0.30414(5) 0.30060(4) 0.01995(16) Uani 1 1 d . .
O1 O 0.3043(2) 0.47753(15) 0.51193(14) 0.0272(5) Uani 1 1 d D .
H1 H 0.255(4) 0.497(2) 0.540(2) 0.041 Uiso 1 1 d D U
O2 O 0.0913(2) 0.43218(14) 0.46173(13) 0.0245(5) Uani 1 1 d . .
O3 O 0.8318(3) 0.47632(15) 0.38165(14) 0.0264(5) Uani 1 1 d D .
H32 H 0.910(3) 0.463(2) 0.406(2) 0.040 Uiso 1 1 d D U
H31 H 0.804(4) 0.4380(19) 0.353(2) 0.040 Uiso 1 1 d D U

loop_
_atom_site_aniso_label
_atom_site_aniso_U_11
_atom_site_aniso_U_22
_atom_site_aniso_U_33
_atom_site_aniso_U_23
_atom_site_aniso_U_13
_atom_site_aniso_U_12
Ru1 0.01361(12) 0.01259(12) 0.01521(13) -0.00074(9) 0.00395(8) -0.00076(9)
C1 0.0209(15) 0.0186(15) 0.0230(16) -0.0034(12) 0.0097(12) 0.0021(12)
C2 0.0170(15) 0.0264(17) 0.0212(15) 0.0005(13) 0.0077(12) 0.0004(12)
C3 0.0234(16) 0.0169(15) 0.0225(16) -0.0030(12) 0.0096(13) -0.0031(12)
C4 0.0216(16) 0.0186(15) 0.0188(15) -0.0011(12) 0.0107(12) 0.0018(12)
C5 0.0198(15) 0.0183(15) 0.0166(14) -0.0038(12) 0.0083(12) 0.0021(12)
C6 0.0222(16) 0.0168(15) 0.0201(15) -0.0018(12) 0.0099(12) 0.0018(12)
C7 0.0265(17) 0.0236(17) 0.0285(18) 0.0006(14) 0.0073(14) 0.0044(14)
C8 0.0257(16) 0.0182(15) 0.0189(15) 0.0008(12) 0.0080(13) 0.0020(12)
C9 0.042(2) 0.0292(19) 0.0308(19) 0.0128(15) 0.0189(16) 0.0047(16)
C10 0.0278(19) 0.037(2) 0.0293(19) 0.0136(15) 0.0006(15) -0.0001(15)
P1 0.0131(4) 0.0132(4) 0.0129(3) -0.0011(3) 0.0022(3) -0.0003(3)
C101 0.0163(14) 0.0135(14) 0.0125(13) 0.0005(10) 0.0023(11) 0.0021(11)
C102 0.0145(14) 0.0194(15) 0.0165(14) 0.0004(12) 0.0000(11) 0.0002(12)
C103 0.0186(15) 0.0167(15) 0.0176(15) -0.0016(12) 0.0032(12) 0.0002(12)
C104 0.0186(15) 0.0160(14) 0.0136(14) 0.0012(11) 0.0034(11) 0.0019(11)
C105 0.0180(15) 0.0177(15) 0.0205(15) 0.0020(12) 0.0058(12) -0.0018(12)
C106 0.0178(15) 0.0167(15) 0.0182(14) -0.0026(12) 0.0040(11) -0.0015(12)
C107 0.0225(16) 0.0166(15) 0.0177(15) 0.0015(12) 0.0050(12) 0.0005(12)
C108 0.0145(14) 0.0226(16) 0.0116(13) 0.0003(11) 0.0034(11) -0.0025(11)
C109 0.0176(15) 0.0254(17) 0.0184(15) 0.0028(13) 0.0072(12) 0.0020(12)
C110 0.0193(16) 0.038(2) 0.0248(17) 0.0100(15) 0.0063(13) 0.0060(14)
C111 0.0216(17) 0.054(2) 0.0190(16) 0.0041(16) -0.0014(13) -0.0043(16)
C112 0.0282(18) 0.044(2) 0.0191(16) -0.0058(15) 0.0011(14) -0.0096(16)
C113 0.0223(16) 0.0258(17) 0.0191(15) -0.0024(13) 0.0029(12) -0.0051(13)
C114 0.0212(15) 0.0125(14) 0.0150(14) 0.0000(11) 0.0068(11) 0.0003(11)
C115 0.0184(15) 0.0196(15) 0.0180(15) -0.0016(12) 0.0043(12) -0.0013(12)
C116 0.0245(16) 0.0192(16) 0.0219(15) -0.0042(12) 0.0075(13) -0.0076(13)
C117 0.0285(17) 0.0162(15) 0.0272(17) 0.0049(13) 0.0101(14) 0.0008(13)
C118 0.0220(16) 0.0229(17) 0.0314(18) 0.0068(14) 0.0043(14) 0.0031(13)
C119 0.0180(15) 0.0196(16) 0.0227(16) 0.0020(12) 0.0049(12) -0.0009(12)
Cl1 0.0252(4) 0.0134(3) 0.0248(4) 0.0001(3) 0.0096(3) 0.0008(3)
Cl2 0.0181(3) 0.0217(4) 0.0187(4) -0.0035(3) -0.0002(3) 0.0007(3)
O1 0.0246(12) 0.0326(13) 0.0266(12) -0.0141(10) 0.0103(10) -0.0054(10)
O2 0.0212(12) 0.0307(13) 0.0223(11) -0.0039(10) 0.0059(9) 0.0029(10)
O3 0.0269(13) 0.0259(13) 0.0255(13) -0.0100(10) 0.0025(10) 0.0005(10)

loop_
_atom_type_symbol
_atom_type_description
_atom_type_scat_dispersion_real
_atom_type_scat_dispersion_imag
_atom_type_scat_source
C C 0.0033 0.0016 'International Tables Vol C Tables 4.2.6.8 and 6.1.1.4'
H H 0.0000 0.0000 'International Tables Vol C Tables 4.2.6.8 and 6.1.1.4'
O O 0.0106 0.0060 'International Tables Vol C Tables 4.2.6.8 and 6.1.1.4'
P P 0.1023 0.0942 'International Tables Vol C Tables 4.2.6.8 and 6.1.1.4'
Cl Cl 0.1484 0.1585 'International Tables Vol C Tables 4.2.6.8 and 6.1.1.4'
Ru Ru -1.2594 0.8363 'International Tables Vol C Tables 4.2.6.8 and 6.1.1.4'

loop_
_geom_angle_atom_site_label_1
_geom_angle_atom_site_label_2
_geom_angle_atom_site_label_3
_geom_angle
C6 Ru1 C5 37.84(11)
C6 Ru1 C3 79.17(11)
C5 Ru1 C3 66.62(11)
C6 Ru1 C1 37.25(11)
C5 Ru1 C1 67.74(11)
C3 Ru1 C1 67.33(11)
C6 Ru1 C2 66.58(12)
C5 Ru1 C2 78.53(11)
C3 Ru1 C2 36.63(11)
C1 Ru1 C2 37.35(11)
C6 Ru1 C4 67.71(11)
C5 Ru1 C4 36.90(11)
C3 Ru1 C4 37.54(11)
C1 Ru1 C4 80.46(11)
C2 Ru1 C4 66.99(11)
C6 Ru1 P1 93.27(8)
C5 Ru1 P1 94.32(8)
C3 Ru1 P1 157.36(8)
C1 Ru1 P1 118.16(8)
C2 Ru1 P1 155.40(9)
C4 Ru1 P1 119.87(8)
C6 Ru1 Cl1 151.76(8)
C5 Ru1 Cl1 114.19(8)
C3 Ru1 Cl1 92.83(8)
C1 Ru1 Cl1 158.03(8)
C2 Ru1 Cl1 120.69(8)
C4 Ru1 Cl1 89.40(8)
P1 Ru1 Cl1 83.79(3)
C6 Ru1 Cl2 117.98(8)
C5 Ru1 Cl2 155.53(8)
C3 Ru1 Cl2 112.02(8)
C1 Ru1 Cl2 88.88(8)
C2 Ru1 Cl2 87.23(8)
C4 Ru1 Cl2 149.45(8)
P1 Ru1 Cl2 90.42(3)
Cl1 Ru1 Cl2 90.17(3)
C6 C1 C2 117.4(3)
C6 C1 C7 122.3(3)
C2 C1 C7 120.3(3)
C6 C1 Ru1 69.77(17)
C2 C1 Ru1 71.45(17)
C7 C1 Ru1 130.7(2)
C3 C2 C1 121.6(3)
C3 C2 Ru1 71.53(17)
C1 C2 Ru1 71.21(17)
C3 C2 H2 118.4
C1 C2 H2 118.4
Ru1 C2 H2 118.4
C2 C3 C4 120.7(3)
C2 C3 Ru1 71.85(17)
C4 C3 Ru1 71.50(17)
C2 C3 H3 119.2
C4 C3 H3 119.2
Ru1 C3 H3 119.2
C5 C4 C3 118.1(3)
C5 C4 C8 123.4(3)
C3 C4 C8 118.5(3)
C5 C4 Ru1 70.71(17)
C3 C4 Ru1 70.96(17)
C8 C4 Ru1 130.6(2)
C4 C5 C6 120.7(3)
C4 C5 Ru1 72.39(17)
C6 C5 Ru1 70.08(17)
C4 C5 H5 119.0
C6 C5 H5 119.0
Ru1 C5 H5 119.0
C1 C6 C5 121.5(3)
C1 C6 Ru1 72.98(17)
C5 C6 Ru1 72.08(17)
C1 C6 H6 118.9
C5 C6 H6 118.9
Ru1 C6 H6 118.9
C1 C7 H7A 109.5
C1 C7 H7B 109.5
H7A C7 H7B 109.5
C1 C7 H7C 109.5
H7A C7 H7C 109.5
H7B C7 H7C 109.5
C10 C8 C4 113.8(3)
C10 C8 C9 110.7(3)
C4 C8 C9 108.9(3)
C10 C8 H8 107.7
C4 C8 H8 107.7
C9 C8 H8 107.7
C8 C9 H9A 109.5
C8 C9 H9B 109.5
H9A C9 H9B 109.5
C8 C9 H9C 109.5
H9A C9 H9C 109.5
H9B C9 H9C 109.5
C8 C10 H10A 109.5
C8 C10 H10B 109.5
H10A C10 H10B 109.5
C8 C10 H10C 109.5
H10A C10 H10C 109.5
H10B C10 H10C 109.5
C108 P1 C114 105.58(14)
C108 P1 C101 101.77(13)
C114 P1 C101 101.06(13)
C108 P1 Ru1 110.05(9)
C114 P1 Ru1 114.56(10)
C101 P1 Ru1 122.00(10)
C102 C101 C106 118.9(3)
C102 C101 P1 122.6(2)
C106 C101 P1 118.4(2)
C103 C102 C101 120.1(3)
C103 C102 H102 119.9
C101 C102 H102 119.9
C104 C103 C102 120.1(3)
C104 C103 H103 119.9
C102 C103 H103 119.9
C103 C104 C105 120.4(3)
C103 C104 C107 121.3(3)
C105 C104 C107 118.3(3)
C106 C105 C104 119.6(3)
C106 C105 H105 120.2
C104 C105 H105 120.2
C105 C106 C101 120.8(3)
C105 C106 H106 119.6
C101 C106 H106 119.6
O2 C107 O1 122.7(3)
O2 C107 C104 122.8(3)
O1 C107 C104 114.5(3)
C109 C108 C113 119.3(3)
C109 C108 P1 119.5(2)
C113 C108 P1 120.8(2)
C108 C109 C110 119.9(3)
C108 C109 H109 120.0
C110 C109 H109 120.0
C111 C110 C109 120.5(3)
C111 C110 H110 119.7
C109 C110 H110 119.7
C112 C111 C110 119.5(3)
C112 C111 H111 120.2
C110 C111 H111 120.2
C111 C112 C113 120.9(3)
C111 C112 H112 119.6
C113 C112 H112 119.6
C112 C113 C108 119.9(3)
C112 C113 H113 120.1
C108 C113 H113 120.1
C119 C114 C115 119.2(3)
C119 C114 P1 117.9(2)
C115 C114 P1 122.9(2)
C116 C115 C114 120.0(3)
C116 C115 H115 120.0
C114 C115 H115 120.0
C115 C116 C117 120.3(3)
C115 C116 H116 119.9
C117 C116 H116 119.9
C118 C117 C116 120.1(3)
C118 C117 H117 119.9
C116 C117 H117 119.9
C117 C118 C119 119.9(3)
C117 C118 H118 120.0
C119 C118 H118 120.0
C114 C119 C118 120.4(3)
C114 C119 H119 119.8
C118 C119 H119 119.8
C107 O1 H1 103(3)
H32 O3 H31 107(4)

loop_
_geom_bond_atom_site_label_1
_geom_bond_atom_site_label_2
_geom_bond_distance
Ru1 C6 2.187(3)
Ru1 C5 2.213(3)
Ru1 C3 2.228(3)
Ru1 C1 2.228(3)
Ru1 C2 2.232(3)
Ru1 C4 2.235(3)
Ru1 P1 2.3627(8)
Ru1 Cl1 2.4061(7)
Ru1 Cl2 2.4170(7)
C1 C6 1.411(4)
C1 C2 1.428(4)
C1 C7 1.511(4)
C2 C3 1.401(4)
C2 H2 1.0000
C3 C4 1.436(4)
C3 H3 1.0000
C4 C5 1.408(4)
C4 C8 1.521(4)
C5 C6 1.427(4)
C5 H5 1.0000
C6 H6 1.0000
C7 H7A 0.9800
C7 H7B 0.9800
C7 H7C 0.9800
C8 C10 1.520(5)
C8 C9 1.539(4)
C8 H8 1.0000
C9 H9A 0.9800
C9 H9B 0.9800
C9 H9C 0.9800
C10 H10A 0.9800
C10 H10B 0.9800
C10 H10C 0.9800
P1 C108 1.828(3)
P1 C114 1.833(3)
P1 C101 1.844(3)
C101 C102 1.397(4)
C101 C106 1.402(4)
C102 C103 1.395(4)
C102 H102 0.9500
C103 C104 1.385(4)
C103 H103 0.9500
C104 C105 1.389(4)
C104 C107 1.492(4)
C105 C106 1.388(4)
C105 H105 0.9500
C106 H106 0.9500
C107 O2 1.217(4)
C107 O1 1.320(4)
C108 C109 1.391(4)
C108 C113 1.401(4)
C109 C110 1.394(4)
C109 H109 0.9500
C110 C111 1.384(5)
C110 H110 0.9500
C111 C112 1.381(5)
C111 H111 0.9500
C112 C113 1.384(5)
C112 H112 0.9500
C113 H113 0.9500
C114 C119 1.390(4)
C114 C115 1.406(4)
C115 C116 1.383(4)
C115 H115 0.9500
C116 C117 1.388(5)
C116 H116 0.9500
C117 C118 1.384(5)
C117 H117 0.9500
C118 C119 1.392(4)
C118 H118 0.9500
C119 H119 0.9500
O1 H1 0.815(19)
O3 H32 0.828(19)
O3 H31 0.814(19)

loop_
_geom_hbond_atom_site_label_D
_geom_hbond_atom_site_label_H
_geom_hbond_atom_site_label_A
_geom_hbond_distance_DH
_geom_hbond_distance_HA
_geom_hbond_distance_DA
_geom_hbond_angle_DHA
_geom_hbond_site_symmetry_A
O1 H1 O3 0.815(19) 1.78(2) 2.576(3) 166(4) 3_666
O3 H32 O2 0.828(19) 1.922(19) 2.750(3) 179(4) 1_655
O3 H31 Cl2 0.814(19) 2.35(2) 3.127(2) 160(4) .

loop_
_geom_torsion_atom_site_label_1
_geom_torsion_atom_site_label_2
_geom_torsion_atom_site_label_3
_geom_torsion_atom_site_label_4
_geom_torsion
C6 C1 C2 C3 1.3(4)
C7 C1 C2 C3 -179.9(3)
Ru1 C1 C2 C3 -52.9(3)
C6 C1 C2 Ru1 54.2(2)
C7 C1 C2 Ru1 -126.9(3)
C1 C2 C3 C4 -1.6(5)
Ru1 C2 C3 C4 -54.4(3)
C1 C2 C3 Ru1 52.8(3)
C2 C3 C4 C5 0.0(4)
Ru1 C3 C4 C5 -54.5(2)
C2 C3 C4 C8 -178.9(3)
Ru1 C3 C4 C8 126.6(3)
C2 C3 C4 Ru1 54.5(3)
C3 C4 C5 C6 1.8(4)
C8 C4 C5 C6 -179.4(3)
Ru1 C4 C5 C6 -52.8(2)
C3 C4 C5 Ru1 54.7(2)
C8 C4 C5 Ru1 -126.5(3)
C2 C1 C6 C5 0.6(4)
C7 C1 C6 C5 -178.3(3)
Ru1 C1 C6 C5 55.6(2)
C2 C1 C6 Ru1 -55.0(2)
C7 C1 C6 Ru1 126.1(3)
C4 C5 C6 C1 -2.2(4)
Ru1 C5 C6 C1 -56.0(3)
C4 C5 C6 Ru1 53.9(2)
C5 C4 C8 C10 11.2(4)
C3 C4 C8 C10 -170.0(3)
Ru1 C4 C8 C10 -81.4(4)
C5 C4 C8 C9 -112.9(3)
C3 C4 C8 C9 65.9(4)
Ru1 C4 C8 C9 154.6(2)
C108 P1 C101 C102 -134.9(2)
C114 P1 C101 C102 116.4(3)
Ru1 P1 C101 C102 -12.0(3)
C108 P1 C101 C106 47.1(3)
C114 P1 C101 C106 -61.6(3)
Ru1 P1 C101 C106 170.00(19)
C106 C101 C102 C103 0.8(4)
P1 C101 C102 C103 -177.2(2)
C101 C102 C103 C104 -0.9(4)
C102 C103 C104 C105 -0.2(4)
C102 C103 C104 C107 -178.1(3)
C103 C104 C105 C106 1.6(4)
C107 C104 C105 C106 179.5(3)
C104 C105 C106 C101 -1.7(5)
C102 C101 C106 C105 0.5(4)
P1 C101 C106 C105 178.6(2)
C103 C104 C107 O2 168.6(3)
C105 C104 C107 O2 -9.3(4)
C103 C104 C107 O1 -12.9(4)
C105 C104 C107 O1 169.2(3)
C114 P1 C108 C109 148.0(2)
C101 P1 C108 C109 42.9(3)
Ru1 P1 C108 C109 -87.8(2)
C114 P1 C108 C113 -39.4(3)
C101 P1 C108 C113 -144.6(2)
Ru1 P1 C108 C113 84.7(2)
C113 C108 C109 C110 1.6(4)
P1 C108 C109 C110 174.3(2)
C108 C109 C110 C111 -0.9(5)
C109 C110 C111 C112 -0.1(5)
C110 C111 C112 C113 0.4(5)
C111 C112 C113 C108 0.3(5)
C109 C108 C113 C112 -1.3(5)
P1 C108 C113 C112 -173.8(3)
C108 P1 C114 C119 155.5(2)
C101 P1 C114 C119 -98.8(2)
Ru1 P1 C114 C119 34.3(3)
C108 P1 C114 C115 -27.4(3)
C101 P1 C114 C115 78.3(3)
Ru1 P1 C114 C115 -148.6(2)
C119 C114 C115 C116 -1.2(4)
P1 C114 C115 C116 -178.2(2)
C114 C115 C116 C117 -0.7(5)
C115 C116 C117 C118 1.8(5)
C116 C117 C118 C119 -1.0(5)
C115 C114 C119 C118 1.9(5)
P1 C114 C119 C118 179.1(2)
C117 C118 C119 C114 -0.8(5)
